data_7043473
loop_
_publ_author_name
'Zare, Davood'
'Doistau, Benjamin'
'Nozary, Homayoun'
'Besnard, C\'eline'
'Gu\'en\'ee, Laure'
'Suffren, Yan'
'Pel\'e, Anne-Laure'
'Hauser, Andreas'
'Piguet, Claude'

_publ_section_title
;
 CrIII as an alternative to RuII in metallo-supramolecular chemistry
;
_journal_name_full 'Dalton Trans.'
_journal_paper_doi 10.1039/C7DT01747B
_journal_year 2017
_chemical_formula_moiety 'C24 H16 Cl3 Cr N6, 2(C3 H7 N O)'
_chemical_formula_sum 'C30 H30 Cl3 Cr N8 O2'
_chemical_formula_weight 692.97
_chemical_name_systematic
; 
 ? 
;
_space_group_IT_number 15
_symmetry_cell_setting monoclinic
_symmetry_space_group_name_Hall '-C 2yc'
_symmetry_space_group_name_H-M 'C 1 2/c 1'
_atom_sites_solution_hydrogens geom
_atom_sites_solution_primary direct
_atom_sites_solution_secondary difmap
_audit_creation_method SHELXL-97
_audit_update_record
;
2017-04-05 deposited with the CCDC.
2017-06-08 downloaded from the CCDC.
;
_cell_angle_alpha 90.00
_cell_angle_beta 92.109(2)
_cell_angle_gamma 90.00
_cell_formula_units_Z 4
_cell_length_a 8.7153(2)
_cell_length_b 21.0542(6)
_cell_length_c 17.6197(4)
_cell_measurement_reflns_used 4391
_cell_measurement_temperature 180(2)
_cell_measurement_theta_max 72.4340
_cell_measurement_theta_min 4.8510
_cell_volume 3230.91(14)
_computing_cell_refinement
;
CrysAlisPro, Agilent Technologies,
Version 1.171.36.28 (release 01-02-2013 CrysAlis171 .NET)
(compiled Feb  1 2013,16:14:44)
;
_computing_data_collection
;
CrysAlisPro, Agilent Technologies,
Version 1.171.36.28 (release 01-02-2013 CrysAlis171 .NET)
(compiled Feb  1 2013,16:14:44)
;
_computing_data_reduction
;
CrysAlisPro, Agilent Technologies,
Version 1.171.36.28 (release 01-02-2013 CrysAlis171 .NET)
(compiled Feb  1 2013,16:14:44)
;
_computing_molecular_graphics 'Ortep 3 (Farrugia, 1997)'
_computing_publication_material ShelX_Acta
_computing_structure_refinement 'SHELXL-97 (Sheldrick, 2008)'
_computing_structure_solution 'SHELXS-97 (Sheldrick, 2008)'
_diffrn_ambient_temperature 180(2)
_diffrn_detector_area_resol_mean 10.4679
_diffrn_measured_fraction_theta_full 0.998
_diffrn_measured_fraction_theta_max 0.970
_diffrn_measurement_device_type 'SuperNova, Dual, Cu at zero, Atlas'
_diffrn_measurement_method '\w scans'
_diffrn_radiation_monochromator mirror
_diffrn_radiation_source 'SuperNova (Cu) X-ray Source'
_diffrn_radiation_type CuK\a
_diffrn_radiation_wavelength 1.54184
_diffrn_reflns_av_R_equivalents 0.0172
_diffrn_reflns_av_unetI/netI 0.0184
_diffrn_reflns_limit_h_max 6
_diffrn_reflns_limit_h_min -10
_diffrn_reflns_limit_k_max 25
_diffrn_reflns_limit_k_min -23
_diffrn_reflns_limit_l_max 20
_diffrn_reflns_limit_l_min -21
_diffrn_reflns_number 7560
_diffrn_reflns_theta_full 67.50
_diffrn_reflns_theta_max 72.67
_diffrn_reflns_theta_min 4.20
_exptl_absorpt_coefficient_mu 5.538
_exptl_absorpt_correction_T_max 0.695
_exptl_absorpt_correction_T_min 0.376
_exptl_absorpt_correction_type analytical
_exptl_absorpt_process_details
;
CrysAlisPro, Agilent Technologies,
Version 1.171.36.28 (release 01-02-2013 CrysAlis171 .NET)
(compiled Feb  1 2013,16:14:44)
Analytical numeric absorption correction using a multifaceted crystal
            model based on expressions derived by R.C. Clark & J.S. Reid.
(Clark, R. C. & Reid, J. S. (1995). Acta Cryst. A51, 887-897)
;
_exptl_crystal_colour green-red
_exptl_crystal_density_diffrn 1.425
_exptl_crystal_density_method 'not measured'
_exptl_crystal_description prism
_exptl_crystal_F_000 1428
_exptl_crystal_size_max 0.2766
_exptl_crystal_size_mid 0.1577
_exptl_crystal_size_min 0.0722
_refine_diff_density_max 0.595
_refine_diff_density_min -0.654
_refine_diff_density_rms 0.051
_refine_ls_extinction_method none
_refine_ls_goodness_of_fit_ref 1.064
_refine_ls_hydrogen_treatment constr
_refine_ls_matrix_type full
_refine_ls_number_parameters 203
_refine_ls_number_reflns 3119
_refine_ls_number_restraints 0
_refine_ls_restrained_S_all 1.064
_refine_ls_R_factor_all 0.0350
_refine_ls_R_factor_gt 0.0326
_refine_ls_shift/su_max 0.001
_refine_ls_shift/su_mean 0.000
_refine_ls_structure_factor_coef Fsqd
_refine_ls_weighting_details 'calc w=1/[\s^2^(Fo^2^)+(0.0460P)^2^+3.8520P] where P=(Fo^2^+2Fc^2^)/3'
_refine_ls_weighting_scheme calc
_refine_ls_wR_factor_gt 0.0865
_refine_ls_wR_factor_ref 0.0886
_reflns_number_gt 2910
_reflns_number_total 3119
_reflns_threshold_expression >2sigma(I)
_cod_data_source_file c7dt01747b2.cif
_cod_data_source_block 6
_cod_original_cell_volume 3230.92(15)
_cod_original_sg_symbol_H-M 'C 2/c'
_cod_database_code 7043473

loop_
_symmetry_equiv_pos_as_xyz
'x, y, z'
'-x, y, -z+1/2'
'x+1/2, y+1/2, z'
'-x+1/2, y+1/2, -z+1/2'
'-x, -y, -z'
'x, -y, z-1/2'
'-x+1/2, -y+1/2, -z'
'x+1/2, -y+1/2, z-1/2'

loop_
_atom_site_label
_atom_site_type_symbol
_atom_site_fract_x
_atom_site_fract_y
_atom_site_fract_z
_atom_site_U_iso_or_equiv
_atom_site_adp_type
_atom_site_occupancy
_atom_site_symmetry_multiplicity
_atom_site_calc_flag
_atom_site_refinement_flags
Cr1 Cr 0.5000 0.392389(18) 0.2500 0.01749(12) Uani 1 2 d S
Cl1 Cl 0.39129(5) 0.38853(2) 0.36823(2) 0.02582(13) Uani 1 1 d .
Cl2 Cl 0.5000 0.50127(3) 0.2500 0.03197(17) Uani 1 2 d S
N1 N 0.71178(17) 0.37240(7) 0.30121(8) 0.0207(3) Uani 1 1 d .
N2 N 0.5000 0.29716(10) 0.2500 0.0177(4) Uani 1 2 d S
N3 N 0.5000 0.16963(10) 0.2500 0.0215(4) Uani 1 2 d S
N4 N 0.72083(19) 0.19463(8) 0.41864(9) 0.0268(3) Uani 1 1 d .
C1 C 0.8206(2) 0.41538(9) 0.31958(11) 0.0259(4) Uani 1 1 d .
H1 H 0.7966 0.4593 0.3151 0.031 Uiso 1 1 calc R
C2 C 0.9667(2) 0.39777(10) 0.34485(11) 0.0304(4) Uani 1 1 d .
H2 H 1.0406 0.4290 0.3595 0.036 Uiso 1 1 calc R
C3 C 1.0032(2) 0.33398(10) 0.34836(11) 0.0289(4) Uani 1 1 d .
H3 H 1.1043 0.3209 0.3632 0.035 Uiso 1 1 calc R
C4 C 0.8917(2) 0.28927(9) 0.33009(10) 0.0243(4) Uani 1 1 d .
H4 H 0.9153 0.2452 0.3321 0.029 Uiso 1 1 calc R
C5 C 0.7449(2) 0.30951(9) 0.30876(9) 0.0201(3) Uani 1 1 d .
C6 C 0.61638(19) 0.26714(8) 0.28620(9) 0.0192(3) Uani 1 1 d .
C7 C 0.6014(2) 0.20079(8) 0.29503(9) 0.0204(4) Uani 1 1 d .
C8 C 0.6852(2) 0.16316(9) 0.35417(10) 0.0220(4) Uani 1 1 d .
C9 C 0.7177(2) 0.09927(9) 0.34362(11) 0.0289(4) Uani 1 1 d .
H9 H 0.6902 0.0787 0.2971 0.035 Uiso 1 1 calc R
C10 C 0.7909(3) 0.06619(10) 0.40238(12) 0.0363(5) Uani 1 1 d .
H10 H 0.8151 0.0225 0.3969 0.044 Uiso 1 1 calc R
C11 C 0.8284(3) 0.09792(11) 0.46924(12) 0.0354(5) Uani 1 1 d .
H11 H 0.8781 0.0764 0.5106 0.042 Uiso 1 1 calc R
C12 C 0.7920(2) 0.16177(10) 0.47473(11) 0.0314(4) Uani 1 1 d .
H12 H 0.8188 0.1834 0.5207 0.038 Uiso 1 1 calc R
O1 O 0.6683(3) 0.69860(11) 0.32613(12) 0.0700(6) Uani 1 1 d .
N5 N 0.7539(3) 0.62802(13) 0.41249(12) 0.0549(6) Uani 1 1 d .
C13 C 0.6757(3) 0.64552(13) 0.35114(14) 0.0452(6) Uani 1 1 d .
H13 H 0.6201 0.6135 0.3240 0.054 Uiso 1 1 calc R
C14 C 0.7485(8) 0.5627(2) 0.4384(2) 0.143(3) Uani 1 1 d .
H14A H 0.6929 0.5606 0.4857 0.215 Uiso 1 1 calc R
H14B H 0.8533 0.5469 0.4475 0.215 Uiso 1 1 calc R
H14C H 0.6957 0.5365 0.3996 0.215 Uiso 1 1 calc R
C15 C 0.8351(5) 0.6724(3) 0.4579(2) 0.129(2) Uani 1 1 d .
H15A H 0.9395 0.6568 0.4687 0.193 Uiso 1 1 calc R
H15B H 0.7827 0.6784 0.5056 0.193 Uiso 1 1 calc R
H15C H 0.8397 0.7130 0.4309 0.193 Uiso 1 1 calc R

loop_
_atom_site_aniso_label
_atom_site_aniso_U_11
_atom_site_aniso_U_22
_atom_site_aniso_U_33
_atom_site_aniso_U_23
_atom_site_aniso_U_13
_atom_site_aniso_U_12
Cr1 0.0168(2) 0.0176(2) 0.0180(2) 0.000 -0.00037(15) 0.000
Cl1 0.0245(2) 0.0331(2) 0.0201(2) -0.00271(16) 0.00274(16) -0.00083(16)
Cl2 0.0391(4) 0.0188(3) 0.0380(4) 0.000 0.0023(3) 0.000
N1 0.0193(7) 0.0239(7) 0.0189(7) -0.0015(6) 0.0002(6) -0.0014(6)
N2 0.0184(10) 0.0190(10) 0.0158(9) 0.000 0.0002(7) 0.000
N3 0.0249(11) 0.0209(10) 0.0185(10) 0.000 -0.0005(8) 0.000
N4 0.0342(9) 0.0249(8) 0.0211(8) -0.0004(6) -0.0028(6) 0.0033(7)
C1 0.0256(9) 0.0259(9) 0.0262(9) -0.0032(7) -0.0002(7) -0.0047(8)
C2 0.0248(10) 0.0380(11) 0.0281(10) -0.0035(8) -0.0024(8) -0.0086(8)
C3 0.0188(9) 0.0432(11) 0.0243(9) 0.0002(8) -0.0036(7) -0.0014(8)
C4 0.0211(9) 0.0305(10) 0.0213(9) 0.0009(7) -0.0009(7) 0.0022(7)
C5 0.0198(8) 0.0248(9) 0.0156(8) -0.0011(7) -0.0002(6) -0.0006(7)
C6 0.0193(8) 0.0224(9) 0.0159(8) -0.0005(6) 0.0001(6) 0.0022(7)
C7 0.0225(9) 0.0216(9) 0.0172(8) -0.0013(7) 0.0012(7) 0.0023(7)
C8 0.0231(9) 0.0233(9) 0.0196(8) 0.0012(7) 0.0007(7) 0.0024(7)
C9 0.0375(11) 0.0251(9) 0.0239(9) -0.0024(8) -0.0033(8) 0.0057(8)
C10 0.0486(13) 0.0256(10) 0.0343(11) 0.0028(9) -0.0047(10) 0.0114(9)
C11 0.0416(12) 0.0357(11) 0.0281(10) 0.0077(9) -0.0076(9) 0.0075(9)
C12 0.0389(11) 0.0339(11) 0.0211(9) 0.0012(8) -0.0058(8) 0.0021(9)
O1 0.0679(13) 0.0724(14) 0.0717(14) 0.0330(12) 0.0289(11) 0.0335(11)
N5 0.0595(14) 0.0732(16) 0.0326(11) 0.0086(11) 0.0087(10) 0.0268(12)
C13 0.0452(14) 0.0533(15) 0.0373(12) 0.0022(11) 0.0065(10) 0.0012(11)
C14 0.267(7) 0.101(3) 0.067(2) 0.046(2) 0.075(3) 0.118(4)
C15 0.080(3) 0.259(7) 0.0467(19) -0.013(3) 0.0021(18) -0.073(4)

loop_
_atom_type_symbol
_atom_type_description
_atom_type_scat_dispersion_real
_atom_type_scat_dispersion_imag
_atom_type_scat_source
C C 0.0181 0.0091 'International Tables Vol C Tables 4.2.6.8 and 6.1.1.4'
H H 0.0000 0.0000 'International Tables Vol C Tables 4.2.6.8 and 6.1.1.4'
Cl Cl 0.3639 0.7018 'International Tables Vol C Tables 4.2.6.8 and 6.1.1.4'
Cr Cr -0.1635 2.4439 'International Tables Vol C Tables 4.2.6.8 and 6.1.1.4'
N N 0.0311 0.0180 'International Tables Vol C Tables 4.2.6.8 and 6.1.1.4'
O O 0.0492 0.0322 'International Tables Vol C Tables 4.2.6.8 and 6.1.1.4'

loop_
_geom_angle_atom_site_label_1
_geom_angle_atom_site_label_2
_geom_angle_atom_site_label_3
_geom_angle
_geom_angle_site_symmetry_1
_geom_angle_site_symmetry_3
N2 Cr1 N1 78.26(4) . 2_655
N2 Cr1 N1 78.26(4) . .
N1 Cr1 N1 156.51(9) 2_655 .
N2 Cr1 Cl2 180.0 . .
N1 Cr1 Cl2 101.74(4) 2_655 .
N1 Cr1 Cl2 101.74(4) . .
N2 Cr1 Cl1 87.993(14) . .
N1 Cr1 Cl1 89.84(4) 2_655 .
N1 Cr1 Cl1 89.34(4) . .
Cl2 Cr1 Cl1 92.007(14) . .
N2 Cr1 Cl1 87.992(14) . 2_655
N1 Cr1 Cl1 89.34(4) 2_655 2_655
N1 Cr1 Cl1 89.84(4) . 2_655
Cl2 Cr1 Cl1 92.008(14) . 2_655
Cl1 Cr1 Cl1 175.99(3) . 2_655
C1 N1 C5 119.16(16) . .
C1 N1 Cr1 125.43(13) . .
C5 N1 Cr1 115.04(12) . .
C6 N2 C6 123.6(2) 2_655 .
C6 N2 Cr1 118.21(11) 2_655 .
C6 N2 Cr1 118.21(11) . .
C7 N3 C7 121.2(2) . 2_655
C12 N4 C8 117.13(17) . .
N1 C1 C2 122.06(18) . .
N1 C1 H1 119.0 . .
C2 C1 H1 119.0 . .
C3 C2 C1 118.85(18) . .
C3 C2 H2 120.6 . .
C1 C2 H2 120.6 . .
C2 C3 C4 119.53(18) . .
C2 C3 H3 120.2 . .
C4 C3 H3 120.2 . .
C3 C4 C5 119.17(18) . .
C3 C4 H4 120.4 . .
C5 C4 H4 120.4 . .
N1 C5 C4 121.03(17) . .
N1 C5 C6 113.96(15) . .
C4 C5 C6 124.81(17) . .
N2 C6 C7 116.65(16) . .
N2 C6 C5 113.45(16) . .
C7 C6 C5 129.87(16) . .
N3 C7 C6 118.80(16) . .
N3 C7 C8 116.95(16) . .
C6 C7 C8 124.17(16) . .
N4 C8 C9 123.37(17) . .
N4 C8 C7 115.12(16) . .
C9 C8 C7 121.46(16) . .
C10 C9 C8 118.55(18) . .
C10 C9 H9 120.7 . .
C8 C9 H9 120.7 . .
C11 C10 C9 118.81(19) . .
C11 C10 H10 120.6 . .
C9 C10 H10 120.6 . .
C10 C11 C12 118.74(18) . .
C10 C11 H11 120.6 . .
C12 C11 H11 120.6 . .
N4 C12 C11 123.40(18) . .
N4 C12 H12 118.3 . .
C11 C12 H12 118.3 . .
C13 N5 C15 121.2(3) . .
C13 N5 C14 120.4(4) . .
C15 N5 C14 118.2(4) . .
O1 C13 N5 125.7(3) . .
O1 C13 H13 117.1 . .
N5 C13 H13 117.1 . .
N5 C14 H14A 109.5 . .
N5 C14 H14B 109.5 . .
H14A C14 H14B 109.5 . .
N5 C14 H14C 109.5 . .
H14A C14 H14C 109.5 . .
H14B C14 H14C 109.5 . .
N5 C15 H15A 109.5 . .
N5 C15 H15B 109.5 . .
H15A C15 H15B 109.5 . .
N5 C15 H15C 109.5 . .
H15A C15 H15C 109.5 . .
H15B C15 H15C 109.5 . .

loop_
_geom_bond_atom_site_label_1
_geom_bond_atom_site_label_2
_geom_bond_distance
_geom_bond_site_symmetry_2
Cr1 N2 2.005(2) .
Cr1 N1 2.0677(15) 2_655
Cr1 N1 2.0677(15) .
Cr1 Cl2 2.2924(7) .
Cr1 Cl1 2.3214(4) .
Cr1 Cl1 2.3215(4) 2_655
N1 C1 1.342(2) .
N1 C5 1.361(2) .
N2 C6 1.3370(19) 2_655
N2 C6 1.3370(19) .
N3 C7 1.337(2) .
N3 C7 1.338(2) 2_655
N4 C12 1.340(2) .
N4 C8 1.342(2) .
C1 C2 1.384(3) .
C1 H1 0.9500 .
C2 C3 1.381(3) .
C2 H2 0.9500 .
C3 C4 1.383(3) .
C3 H3 0.9500 .
C4 C5 1.387(2) .
C4 H4 0.9500 .
C5 C6 1.475(2) .
C6 C7 1.412(2) .
C7 C8 1.480(2) .
C8 C9 1.388(3) .
C9 C10 1.384(3) .
C9 H9 0.9500 .
C10 C11 1.383(3) .
C10 H10 0.9500 .
C11 C12 1.385(3) .
C11 H11 0.9500 .
C12 H12 0.9500 .
O1 C13 1.202(3) .
N5 C13 1.309(3) .
N5 C15 1.404(5) .
N5 C14 1.450(5) .
C13 H13 0.9500 .
C14 H14A 0.9800 .
C14 H14B 0.9800 .
C14 H14C 0.9800 .
C15 H15A 0.9800 .
C15 H15B 0.9800 .
C15 H15C 0.9800 .
